data_6000149
loop_
_publ_author_name
'Touboul, M.'
'Penin, N.'
'Nowogrocki, G.'

_publ_section_title
;
 Synthesis and crystal structure of the first fully characterized
 vanadoborate Na-3[B6O9(VO4)]
;
_journal_name_full 'Journal of Solid State Chemistry'
_journal_page_first 342
_journal_page_last 346
_journal_paper_doi 10.1006/jssc.1999.8600
_journal_volume 150
_journal_year 2000
_chemical_formula_sum 'B6 Na3 O13 V'
_space_group_name_H-M_alt 'P 21 21 21'
_cell_angle_alpha 90.000
_cell_angle_beta 90.000
_cell_angle_gamma 90.000
_cell_length_a 7.7230
_cell_length_b 10.1550
_cell_length_c 12.5050
_cell_volume 980.73
_cod_database_code 6000149

loop_
_atom_site_label
_atom_site_fract_x
_atom_site_fract_y
_atom_site_fract_z
? ? ? ?
